data_7706091
loop_
_publ_author_name
'Nandeshwar, Muneshwar'
'Adinarayana, Mannem'
'Srinivas, Katam'
'Velappan, Kavitha'
'Prabusankar, Ganesan'

_publ_section_title
;
 Rare antimony(III) imidazole selone complexes: steric controlled
 structural and bonding aspects.
;
_journal_issue 47
_journal_name_full 'Dalton transactions (Cambridge, England : 2003)'
_journal_page_first 17331
_journal_page_last 17340
_journal_paper_doi 10.1039/d0dt02999h
_journal_volume 49
_journal_year 2020
_chemical_formula_moiety 'C45 H40 Cl3 N2 Sb Se, 1[C7H8]'
_chemical_formula_sum 'C52 H48 Cl3 N2 Sb Se'
_chemical_formula_weight 1008.051
_space_group_crystal_system monoclinic
_space_group_IT_number 14
_space_group_name_Hall '-P 2ybc'
_space_group_name_H-M_alt 'P 1 21/c 1'
_symmetry_Int_Tables_number 14
_audit_creation_date 2020-09-28
_audit_creation_method
;
Olex2 1.3-dev
(compiled 2020.09.11 svn.rc89507dd for OlexSys, GUI svn.r5830)
;
_audit_update_record
;
2020-10-16 deposited with the CCDC.	2020-10-28 downloaded from the CCDC.
;
_cell_angle_alpha 90
_cell_angle_beta 104.844(2)
_cell_angle_gamma 90
_cell_formula_units_Z 4
_cell_length_a 14.0909(3)
_cell_length_b 20.4357(4)
_cell_length_c 17.3498(4)
_cell_measurement_reflns_used 8226
_cell_measurement_temperature 293.0
_cell_measurement_theta_max 69.6850
_cell_measurement_theta_min 3.2280
_cell_volume 4829.27(18)
_computing_cell_refinement 'CrysAlisPro 1.171.39.46e (Rigaku OD, 2018)'
_computing_data_collection 'CrysAlisPro 1.171.39.46e (Rigaku OD, 2018)'
_computing_data_reduction 'CrysAlisPro 1.171.39.46e (Rigaku OD, 2018)'
_computing_molecular_graphics 'Olex2 1.3-dev (Dolomanov et al., 2009)'
_computing_publication_material 'Olex2 1.3-dev (Dolomanov et al., 2009)'
_computing_structure_refinement 'olex2.refine 1.3-dev (Bourhis et al., 2015)'
_computing_structure_solution 'olex2.solve (Bourhis et al., 2015)'
_diffrn_ambient_temperature 293.0
_diffrn_detector_area_resol_mean 16.1293
_diffrn_detector_type Eos
_diffrn_measured_fraction_theta_full 0.9952
_diffrn_measured_fraction_theta_max 0.9777
_diffrn_measurement_details
;
List of Runs (angles in degrees, time in seconds):

  # Type    Start    End  Width  t~exp~   \w     \q     \k     \f   Frames
#--------------------------------------------------------------------------
  1  \w    -35.00  17.00   1.00    1.00    --    0.00 -57.00 -60.00   52
  2  \w    -69.00 -44.00   1.00    1.00    --    0.00 -57.00 -60.00   25
  3  \w     36.00  61.00   1.00    1.00    --    0.00  57.00 -30.00   25
  4  \w    -22.00  25.00   1.00    1.00    --    0.00  57.00-180.00   47
  5  \w     25.00  99.00   1.00    3.13    --   54.00-125.00   0.00   74
  6  \w     76.00 103.00   1.00    3.13    --   54.00  57.00  60.00   27
  7  \w     31.00 125.00   1.00    3.13    --   54.00  77.00 -90.00   94
  8  \w    -16.00  85.00   1.00    3.13    --   54.00 -77.00  30.00  101
  9  \w     82.00 108.00   1.00    3.13    --   54.00  57.00-180.00   26
 10  \w    104.00 156.00   1.00    3.13    --  108.00 107.00-121.00   52
 11  \w     47.00  75.00   1.00    3.13    --  108.00-111.00-150.00   28
 12  \w     88.00 166.00   1.00    3.13    --  108.00  63.00 120.00   78
 13  \w    108.00 135.00   1.00    3.13    --  108.00 -38.00 150.00   27
 14  \w     43.00  92.00   1.00    3.13    --  108.00 -38.00 -60.00   49
 15  \w     79.00 151.00   1.00    3.13    --  108.00 178.00 -60.00   72
 16  \w     61.00 147.00   1.00    3.13    --  108.00 178.00  30.00   86
 17  \w    126.00 171.00   1.00    3.13    --  108.00 111.00  90.00   45
 18  \w     41.00 114.00   1.00    3.13    --  108.00 -77.00  30.00   73
;
_diffrn_measurement_device 'four-circle diffractometer'
_diffrn_measurement_device_type 'SuperNova, Dual, Cu at home/near, Eos'
_diffrn_measurement_method '\w scans'
_diffrn_radiation_type 'Cu K\a'
_diffrn_radiation_wavelength 1.54184
_diffrn_reflns_av_R_equivalents 0.0287
_diffrn_reflns_av_unetI/netI 0.0384
_diffrn_reflns_Laue_measured_fraction_full 0.9952
_diffrn_reflns_Laue_measured_fraction_max 0.9777
_diffrn_reflns_limit_h_max 16
_diffrn_reflns_limit_h_min -14
_diffrn_reflns_limit_k_max 24
_diffrn_reflns_limit_k_min -22
_diffrn_reflns_limit_l_max 21
_diffrn_reflns_limit_l_min -21
_diffrn_reflns_number 18971
_diffrn_reflns_point_group_measured_fraction_full 0.9952
_diffrn_reflns_point_group_measured_fraction_max 0.9777
_diffrn_reflns_theta_full 67.6840
_diffrn_reflns_theta_max 69.96
_diffrn_reflns_theta_min 3.24
_exptl_absorpt_coefficient_mu 7.188
_exptl_absorpt_correction_T_max 1.00000
_exptl_absorpt_correction_T_min 0.69843
_exptl_absorpt_correction_type multi-scan
_exptl_absorpt_process_details
;
CrysAlisPro 1.171.39.46e (Rigaku Oxford Diffraction, 2018)
Empirical absorption correction using spherical harmonics,
 implemented in SCALE3 ABSPACK scaling algorithm.
;
_exptl_crystal_colour colourless
_exptl_crystal_colour_primary colourless
_exptl_crystal_density_diffrn 1.386
_exptl_crystal_density_method 'not measured'
_exptl_crystal_description block
_exptl_crystal_F_000 2046.685
_exptl_crystal_size_max 0.07
_exptl_crystal_size_mid 0.06
_exptl_crystal_size_min 0.04
_refine_diff_density_max 0.3510
_refine_diff_density_min -0.4602
_refine_diff_density_rms 0.0679
_refine_ls_d_res_high 0.8206
_refine_ls_d_res_low 13.6206
_refine_ls_goodness_of_fit_ref 1.0202
_refine_ls_hydrogen_treatment constr
_refine_ls_matrix_type full
_refine_ls_number_constraints 95
_refine_ls_number_parameters 582
_refine_ls_number_reflns 8956
_refine_ls_number_restraints 438
_refine_ls_restrained_S_all 0.9945
_refine_ls_R_factor_all 0.0416
_refine_ls_R_factor_gt 0.0321
_refine_ls_shift/su_max 0.0009
_refine_ls_shift/su_mean 0.0000
_refine_ls_structure_factor_coef Fsqd
_refine_ls_weighting_details 'w=1/[\s^2^(Fo^2^)+(0.0426P)^2^+0.2640P] where P=(Fo^2^+2Fc^2^)/3'
_refine_ls_weighting_scheme calc
_refine_ls_wR_factor_gt 0.0813
_refine_ls_wR_factor_ref 0.0873
_reflns_Friedel_coverage 0.0
_reflns_limit_h_max 16
_reflns_limit_h_min -16
_reflns_limit_k_max 24
_reflns_limit_k_min 0
_reflns_limit_l_max 21
_reflns_limit_l_min 0
_reflns_number_gt 7344
_reflns_number_total 8956
_reflns_threshold_expression I>=2u(I)
_cod_data_source_file d0dt02999h2.cif
_cod_data_source_block 3
_cod_original_cell_volume 4829.23(17)
_cod_original_formula_sum 'C52 Cl3 H48 N2 Sb1 Se1 '
_cod_database_code 7706091
_olex2_refinement_description
;
1. Fixed Uiso
 At 1.2 times of:
  All C(H) groups, All C(H,H) groups
 At 1.5 times of:
  All C(H,H,H) groups
2. Restrained distances
 C20-C22 \\sim C20A-C22A
 with sigma of 0.04
 C12-C13 \\sim C12-C13A
 with sigma of 0.02
 C12-C19 \\sim C12-C19A
 with sigma of 0.02
 C13-C14 \\sim C13A-C14A
 with sigma of 0.02
 C13-C18 \\sim C13A-C18A
 with sigma of 0.02
 C14-C15 \\sim C14A-C15A
 with sigma of 0.02
 C18-C17 \\sim C18A-C17A
 with sigma of 0.02
 C15-C16 \\sim C15A-C16A
 with sigma of 0.02
 C16-C17 \\sim C16A-C17A
 with sigma of 0.02
 C15-C17 \\sim C15A-C17A
 with sigma of 0.04
 C19-C24 \\sim C19A-C24A
 with sigma of 0.02
 C19-C20 \\sim C19A-C20A
 with sigma of 0.02
 C19-C23 \\sim C19A-C23A
 with sigma of 0.04
 C24-C23 \\sim C24A-C23A
 with sigma of 0.02
 C20-C21 \\sim C20A-C21A
 with sigma of 0.02
 C21-C22 \\sim C21A-C22A
 with sigma of 0.02
 C19-C21 \\sim C19A-C21A
 with sigma of 0.04
 C23-C22 \\sim C23A-C22A
 with sigma of 0.02
 C24-C20 \\sim C24A-C20A
 with sigma of 0.04
 C24-C22 \\sim C24A-C22A
 with sigma of 0.04
 C12-C14 \\sim C12-C14A
 with sigma of 0.04
 C12-C18 \\sim C12-C18A
 with sigma of 0.04
 C12-C24 \\sim C12-C24A
 with sigma of 0.04
 C21-C23 \\sim C21A-C23A
 with sigma of 0.04
 C12-C20 \\sim C12-C20A
 with sigma of 0.04
 C13-C15 \\sim C13A-C15A
 with sigma of 0.04
 C13-C17 \\sim C13A-C17A
 with sigma of 0.04
 C14-C18 \\sim C14A-C18A
 with sigma of 0.04
 C14-C16 \\sim C14A-C16A
 with sigma of 0.04
 C18-C16 \\sim C18A-C16A
 with sigma of 0.04
3. Uiso/Uaniso restraints and constraints
Uanis(C20) \\sim Ueq, Uanis(C21) \\sim Ueq: with sigma of 0.01 and sigma for
terminal atoms of 0.02
4. Rigid body (RIGU) restrains
 C4, C12, C13, C9, C8, C7, C5, C14, C6, C18, C15, C16, C17, C19, C24, C20, C21,
  C23, C22, C11, C10
 with sigma for 1-2 distances of 0.001 and sigma for 1-3 distances of 0.001
 H12, H20, C19, C13, H23, C14, H24, H14, H21, C18, H22, H18, C24, C15, C20,
 H15, C21, C16, C23, H16, C22, C17, H17, C9, C12
 with sigma for 1-2 distances of 0.001 and sigma for 1-3 distances of 0.001
 H12a, H20A, C19A, C13A, H23A, C14A, H24A, H14A, H21A, C18A, H22A, H18A, C24A,
 C15A, C20A, H15A, C21A, C16A, C23A, H16A, C22A, C17A, H17A, C9, C12
 with sigma for 1-2 distances of 0.001 and sigma for 1-3 distances of 0.001
5. Others
 Sof(H12a)=Sof(C13A)=Sof(C14A)=Sof(H14A)=Sof(C18A)=Sof(H18A)=Sof(C15A)=
 Sof(H15A)=Sof(C16A)=Sof(H16A)=Sof(C17A)=Sof(H17A)=Sof(C19A)=Sof(C24A)=
 Sof(H24A)=Sof(C20A)=Sof(H20A)=Sof(C21A)=Sof(H21A)=Sof(C23A)=Sof(H23A)=
 Sof(C22A)=Sof(H22A)=1-FVAR(1)
 Sof(H12)=Sof(C13)=Sof(C14)=Sof(H14)=Sof(C18)=Sof(H18)=Sof(C15)=Sof(H15)=
 Sof(C16)=Sof(H16)=Sof(C17)=Sof(H17)=Sof(C19)=Sof(C24)=Sof(H24)=Sof(C20)=
 Sof(H20)=Sof(C21)=Sof(H21)=Sof(C23)=Sof(H23)=Sof(C22)=Sof(H22)=FVAR(1)
6.a Ternary CH refined with riding coordinates:
 C12(H12), C12(H12a), C33(H33)
6.b Aromatic/amide H refined with riding coordinates:
 C2(H2), C8(H8), C27(H27), C41(H41), C14(H14), C42(H42), C29(H29), C45(H45),
 C6(H6), C3(H3), C18(H18), C15(H15), C16(H16), C44(H44), C17(H17), C43(H43),
 C39(H39), C35(H35), C38(H38), C24(H24), C36(H36), C37(H37), C20(H20), C21(H21),
  C23(H23), C22(H22), C14A(H14A), C18A(H18A), C15A(H15A), C16A(H16A),
 C17A(H17A), C24A(H24A), C20A(H20A), C21A(H21A), C23A(H23A), C22A(H22A)
6.c Idealised Me refined as rotating group:
 C31(H31a,H31b,H31c), C10(H10a,H10b,H10c), C11(H11a,H11b,H11c), C32(H32a,H32b,
 H32c)
;
_smtbx_masks_special_details
;
A solvent mask was calculated and 208 electrons were 
found in a volume of 968\%A^3^ in 1 void per unit cell. 
This is consistent with the presence of 1[C7H8] per Formula Unit 
which account for 200 electrons per unit cell.
;
_olex2_submission_special_instructions 'No special instructions were received'
_oxdiff_exptl_absorpt_empirical_details
;
Empirical correction (ABSPACK) includes:
- Absorption correction using spherical harmonics
- Frame scaling
;

loop_
_space_group_symop_id
_space_group_symop_operation_xyz
1 x,y,z
2 -x,y+1/2,-z+1/2
3 -x,-y,-z
4 x,-y-1/2,z-1/2

loop_
_atom_site_label
_atom_site_type_symbol
_atom_site_fract_x
_atom_site_fract_y
_atom_site_fract_z
_atom_site_U_iso_or_equiv
_atom_site_adp_type
_atom_site_occupancy
_atom_site_refinement_flags_posn
_atom_site_refinement_flags_adp
_atom_site_disorder_group
Sb1 Sb 0.066813(13) 0.049897(9) 0.108797(11) 0.04895(7) Uani 1.000000 . . .
Se1 Se 0.00017(2) 0.165305(16) 0.180756(19) 0.05109(9) Uani 1.000000 . . .
Cl2 Cl 0.09746(7) -0.06176(4) 0.05804(6) 0.0754(2) Uani 1.000000 . . .
Cl1 Cl -0.06262(6) 0.00469(4) 0.15489(6) 0.0724(2) Uani 1.000000 . . .
C1 C 0.01926(18) 0.23668(13) 0.12112(15) 0.0415(6) Uani 1.000000 . . .
N1 N 0.09906(16) 0.25265(12) 0.09508(13) 0.0465(5) Uani 1.000000 . . .
N2 N -0.04686(16) 0.28562(11) 0.09663(13) 0.0464(5) Uani 1.000000 . . .
C26 C 0.2564(2) 0.22090(15) 0.18268(17) 0.0498(7) Uani 1.000000 . . .
C25 C 0.18822(19) 0.21522(15) 0.10890(17) 0.0484(7) Uani 1.000000 . . .
C4 C -0.13899(19) 0.29143(14) 0.11878(16) 0.0462(6) Uani 1.000000 . U .
C12 C -0.2170(2) 0.21789(15) 0.00183(16) 0.0484(5) Uani 1.000000 D U .
H12 H -0.1529(2) 0.19621(15) 0.01691(16) 0.0581(6) Uiso 0.567(12) R U 1
H12a H -0.1513(2) 0.19887(15) 0.01069(16) 0.0581(6) Uiso 0.433(12) R U 2
C2 C 0.0813(2) 0.31165(16) 0.05432(19) 0.0608(8) Uani 1.000000 . . .
H2 H 0.1245(2) 0.33327(16) 0.03052(19) 0.0729(10) Uiso 1.000000 R . .
C13 C -0.2916(13) 0.1613(8) -0.0176(8) 0.0489(15) Uani 0.567(12) D U 1
C9 C -0.22134(19) 0.25779(14) 0.07523(15) 0.0457(5) Uani 1.000000 . U .
C33 C 0.24016(19) 0.26789(15) 0.24645(17) 0.0502(7) Uani 1.000000 . . .
H33 H 0.16932(19) 0.26871(15) 0.24152(17) 0.0602(8) Uiso 1.000000 R . .
C8 C -0.3073(2) 0.26534(17) 0.09904(17) 0.0569(7) Uani 1.000000 . U .
H8 H -0.3634(2) 0.24337(17) 0.07115(17) 0.0683(9) Uiso 1.000000 R . .
C27 C 0.3425(2) 0.18484(18) 0.1941(2) 0.0674(9) Uani 1.000000 . . .
H27 H 0.3889(2) 0.18726(18) 0.2430(2) 0.0809(11) Uiso 1.000000 R . .
C7 C -0.3125(2) 0.30458(19) 0.16310(18) 0.0631(8) Uani 1.000000 . U .
C5 C -0.1406(2) 0.33102(16) 0.18365(18) 0.0576(7) Uani 1.000000 . U .
C41 C 0.2333(3) 0.38944(18) 0.2670(2) 0.0688(9) Uani 1.000000 . . .
H41 H 0.1878(3) 0.38133(18) 0.2963(2) 0.0826(11) Uiso 1.000000 R . .
C14 C -0.2880(8) 0.1094(5) 0.0348(6) 0.062(3) Uani 0.567(12) D U 1
H14 H -0.2380(8) 0.1079(5) 0.0817(6) 0.074(3) Uiso 0.567(12) R U 1
C42 C 0.2623(3) 0.4528(2) 0.2589(3) 0.0881(13) Uani 1.000000 . . .
H42 H 0.2365(3) 0.4868(2) 0.2828(3) 0.1058(15) Uiso 1.000000 R . .
C29 C 0.2915(3) 0.14131(19) 0.0631(2) 0.0745(10) Uani 1.000000 . . .
H29 H 0.3033(3) 0.11420(19) 0.0235(2) 0.0894(12) Uiso 1.000000 R . .
C45 C 0.3359(3) 0.35187(18) 0.1881(2) 0.0709(10) Uani 1.000000 . . .
H45 H 0.3609(3) 0.31813(18) 0.1631(2) 0.0851(12) Uiso 1.000000 R . .
C6 C -0.2294(2) 0.33746(18) 0.20365(19) 0.0643(8) Uani 1.000000 . U .
H6 H -0.2329(2) 0.36480(18) 0.24569(19) 0.0771(9) Uiso 1.000000 R . .
C40 C 0.2701(2) 0.33785(16) 0.23279(18) 0.0529(7) Uani 1.000000 . . .
C28 C 0.3611(3) 0.1455(2) 0.1348(3) 0.0787(11) Uani 1.000000 . . .
C3 C -0.0083(2) 0.33204(16) 0.0551(2) 0.0603(8) Uani 1.000000 . . .
H3 H -0.0391(2) 0.37018(16) 0.0322(2) 0.0723(10) Uiso 1.000000 R . .
C18 C -0.3676(10) 0.1610(7) -0.0868(7) 0.064(3) Uani 0.567(12) D U 1
H18 H -0.3746(10) 0.1963(7) -0.1215(7) 0.077(3) Uiso 0.567(12) R U 1
C15 C -0.3587(7) 0.0589(4) 0.0182(6) 0.070(2) Uani 0.567(12) D U 1
H15 H -0.3570(7) 0.0252(4) 0.0546(6) 0.084(3) Uiso 0.567(12) R U 1
C16 C -0.4302(7) 0.0603(4) -0.0526(6) 0.066(2) Uani 0.567(12) D U 1
H16 H -0.4772(7) 0.0274(4) -0.0646(6) 0.080(2) Uiso 0.567(12) R U 1
C44 C 0.3649(3) 0.4155(2) 0.1803(3) 0.0893(13) Uani 1.000000 . . .
H44 H 0.4095(3) 0.4244(2) 0.1504(3) 0.1072(15) Uiso 1.000000 R . .
C17 C -0.4321(7) 0.1101(5) -0.1052(6) 0.074(3) Uani 0.567(12) D U 1
H17 H -0.4781(7) 0.1095(5) -0.1544(6) 0.089(3) Uiso 0.567(12) R U 1
C43 C 0.3280(3) 0.4657(2) 0.2164(3) 0.0957(14) Uani 1.000000 . . .
H43 H 0.3482(3) 0.5085(2) 0.2116(3) 0.1148(17) Uiso 1.000000 R . .
C30 C 0.2040(2) 0.17633(16) 0.04785(19) 0.0589(8) Uani 1.000000 . . .
C34 C 0.2889(2) 0.24273(17) 0.33070(18) 0.0570(8) Uani 1.000000 . . .
C39 C 0.2502(3) 0.1896(2) 0.3600(2) 0.0777(10) Uani 1.000000 . . .
H39 H 0.1937(3) 0.1701(2) 0.3289(2) 0.0933(12) Uiso 1.000000 R . .
C35 C 0.3725(3) 0.2718(2) 0.3781(2) 0.0845(12) Uani 1.000000 . . .
H35 H 0.3999(3) 0.3082(2) 0.3598(2) 0.1014(14) Uiso 1.000000 R . .
C38 C 0.2926(4) 0.1644(3) 0.4343(3) 0.1025(15) Uani 1.000000 . . .
H38 H 0.2653(4) 0.1282(3) 0.4531(3) 0.1230(18) Uiso 1.000000 R . .
C19 C -0.2127(7) 0.2591(5) -0.0659(5) 0.0539(13) Uani 0.567(12) D U 1
C24 C -0.1451(7) 0.2479(4) -0.1093(5) 0.065(2) Uani 0.567(12) D U 1
H24 H -0.1019(7) 0.2128(4) -0.0961(5) 0.078(2) Uiso 0.567(12) R U 1
C36 C 0.4148(4) 0.2460(3) 0.4533(3) 0.1127(17) Uani 1.000000 . . .
H36 H 0.4708(4) 0.2654(3) 0.4853(3) 0.135(2) Uiso 1.000000 R . .
C37 C 0.3759(4) 0.1933(4) 0.4803(3) 0.1182(19) Uani 1.000000 . . .
H37 H 0.4056(4) 0.1764(4) 0.5305(3) 0.142(2) Uiso 1.000000 R . .
C20 C -0.2743(9) 0.3101(5) -0.0866(5) 0.088(3) Uani 0.567(12) D U 1
H20 H -0.3197(9) 0.3189(5) -0.0573(5) 0.106(3) Uiso 0.567(12) R U 1
C21 C -0.2715(10) 0.3502(5) -0.1515(6) 0.118(3) Uani 0.567(12) D U 1
H21 H -0.3150(10) 0.3851(5) -0.1650(6) 0.141(4) Uiso 0.567(12) R U 1
C23 C -0.1407(9) 0.2878(5) -0.1714(5) 0.089(3) Uani 0.567(12) D U 1
H23 H -0.0929(9) 0.2807(5) -0.1989(5) 0.106(3) Uiso 0.567(12) R U 1
C22 C -0.2067(9) 0.3385(5) -0.1937(5) 0.085(3) Uani 0.567(12) D U 1
H22 H -0.2060(9) 0.3642(5) -0.2378(5) 0.102(3) Uiso 0.567(12) R U 1
C31 C 0.1320(3) 0.17253(19) -0.0324(2) 0.0766(11) Uani 1.000000 . . .
H31a H 0.0665(3) 0.1707(14) -0.0257(2) 0.1149(16) Uiso 1.000000 GR . .
H31b H 0.1386(14) 0.2105(7) -0.0631(6) 0.1149(16) Uiso 1.000000 GR . .
H31c H 0.1446(13) 0.1339(7) -0.0597(7) 0.1149(16) Uiso 1.000000 GR . .
C10 C -0.0497(3) 0.3633(2) 0.2332(2) 0.0819(11) Uani 1.000000 . U .
H10a H -0.0228(12) 0.3917(11) 0.2001(4) 0.1229(16) Uiso 1.000000 GR . .
H10b H -0.0659(5) 0.3884(12) 0.2748(11) 0.1229(16) Uiso 1.000000 GR . .
H10c H -0.0023(9) 0.3304(2) 0.2564(14) 0.1229(16) Uiso 1.000000 GR . .
C11 C -0.4077(3) 0.3103(3) 0.1876(2) 0.0960(14) Uani 1.000000 . U .
H11a H -0.4246(13) 0.3556(3) 0.190(2) 0.144(2) Uiso 1.000000 GR . .
H11b H -0.4589(6) 0.2881(15) 0.1494(11) 0.144(2) Uiso 1.000000 GR . .
H11c H -0.3999(8) 0.2907(15) 0.2392(9) 0.144(2) Uiso 1.000000 GR . .
C32 C 0.4569(3) 0.1070(3) 0.1506(3) 0.131(2) Uani 1.000000 . . .
H32a H 0.5057(10) 0.1284(13) 0.192(2) 0.197(3) Uiso 1.000000 GR . .
H32b H 0.4463(9) 0.0635(8) 0.167(3) 0.197(3) Uiso 1.000000 GR . .
H32c H 0.4789(18) 0.1051(19) 0.1026(8) 0.197(3) Uiso 1.000000 GR . .
Cl3 Cl 0.18745(7) 0.03086(5) 0.22951(6) 0.0863(3) Uani 1.000000 . . .
C13A C -0.2913(16) 0.1629(10) -0.0105(11) 0.0452(18) Uani 0.433(12) D U 2
C14A C -0.2796(10) 0.1185(7) 0.0511(8) 0.061(3) Uani 0.433(12) D U 2
H14A H -0.2340(10) 0.1269(7) 0.0992(8) 0.074(4) Uiso 0.433(12) R U 2
C18A C -0.3572(13) 0.1496(9) -0.0820(10) 0.071(5) Uani 0.433(12) D U 2
H18A H -0.3615(13) 0.1768(9) -0.1258(10) 0.085(6) Uiso 0.433(12) R U 2
C15A C -0.3334(9) 0.0629(6) 0.0427(7) 0.074(3) Uani 0.433(12) D U 2
H15A H -0.3226(9) 0.0328(6) 0.0842(7) 0.089(4) Uiso 0.433(12) R U 2
C16A C -0.4045(9) 0.0508(5) -0.0271(7) 0.064(3) Uani 0.433(12) D U 2
H16A H -0.4422(9) 0.0129(5) -0.0318(7) 0.076(3) Uiso 0.433(12) R U 2
C17A C -0.4197(10) 0.0931(7) -0.0883(8) 0.081(4) Uani 0.433(12) D U 2
H17A H -0.4698(10) 0.0859(7) -0.1341(8) 0.097(5) Uiso 0.433(12) R U 2
C19A C -0.2347(8) 0.2659(6) -0.0720(6) 0.0494(16) Uani 0.433(12) D U 2
C24A C -0.1743(8) 0.2659(6) -0.1222(6) 0.066(3) Uani 0.433(12) D U 2
H24A H -0.1231(8) 0.2357(6) -0.1116(6) 0.079(3) Uiso 0.433(12) R U 2
C20A C -0.3137(8) 0.3095(5) -0.0916(5) 0.065(3) Uani 0.433(12) D U 2
H20A H -0.3573(8) 0.3113(5) -0.0595(5) 0.078(3) Uiso 0.433(12) R U 2
C21A C -0.3287(10) 0.3493(5) -0.1569(6) 0.086(3) Uani 0.433(12) D U 2
H21A H -0.3832(10) 0.3766(5) -0.1699(6) 0.103(4) Uiso 0.433(12) R U 2
C23A C -0.1820(8) 0.3065(6) -0.1874(6) 0.067(3) Uani 0.433(12) D U 2
H23A H -0.1369(8) 0.3056(6) -0.2182(6) 0.080(3) Uiso 0.433(12) R U 2
C22A C -0.2626(10) 0.3488(5) -0.2034(6) 0.077(3) Uani 0.433(12) D U 2
H22A H -0.2719(10) 0.3773(5) -0.2465(6) 0.093(4) Uiso 0.433(12) R U 2

loop_
_atom_site_aniso_label
_atom_site_aniso_U_11
_atom_site_aniso_U_22
_atom_site_aniso_U_33
_atom_site_aniso_U_12
_atom_site_aniso_U_13
_atom_site_aniso_U_23
Sb1 0.05078(11) 0.04195(11) 0.05550(11) -0.00150(8) 0.01609(8) 0.00377(9)
Se1 0.05270(17) 0.04312(18) 0.06416(19) 0.00463(13) 0.02719(14) 0.00882(15)
Cl2 0.0837(6) 0.0566(5) 0.0850(6) 0.0177(4) 0.0200(5) -0.0078(4)
Cl1 0.0680(5) 0.0545(5) 0.1044(6) -0.0020(4) 0.0399(5) 0.0207(5)
C1 0.0406(13) 0.0384(14) 0.0450(14) -0.0050(11) 0.0102(11) -0.0030(12)
N1 0.0454(12) 0.0447(14) 0.0493(12) -0.0100(10) 0.0121(10) 0.0019(11)
N2 0.0469(12) 0.0389(13) 0.0516(13) -0.0017(10) 0.0096(10) 0.0012(11)
C26 0.0433(14) 0.0486(17) 0.0610(17) -0.0001(12) 0.0196(12) -0.0083(14)
C25 0.0438(14) 0.0494(17) 0.0560(16) -0.0075(12) 0.0199(12) -0.0044(14)
C4 0.0456(11) 0.0394(13) 0.0500(12) 0.0102(7) 0.0056(6) -0.0020(8)
C12 0.0473(11) 0.0513(10) 0.0479(9) -0.0015(6) 0.0145(6) -0.0080(6)
C2 0.0631(19) 0.056(2) 0.0628(18) -0.0161(16) 0.0153(15) 0.0119(16)
C13 0.050(2) 0.0517(17) 0.048(2) -0.0020(10) 0.0167(10) -0.0099(9)
C9 0.0447(10) 0.0469(12) 0.0437(9) 0.0072(6) 0.0084(6) -0.0039(6)
C33 0.0369(13) 0.0573(18) 0.0564(16) -0.0005(12) 0.0122(11) -0.0098(14)
C8 0.0441(11) 0.0778(19) 0.0467(12) 0.0085(8) 0.0079(6) -0.0102(9)
C27 0.0484(17) 0.071(2) 0.083(2) 0.0036(16) 0.0176(15) -0.0157(19)
C7 0.0592(12) 0.080(2) 0.0481(13) 0.0180(8) 0.0092(7) -0.0102(10)
C5 0.0637(12) 0.0499(16) 0.0547(13) 0.0142(8) 0.0066(7) -0.0097(9)
C41 0.064(2) 0.066(2) 0.082(2) 0.0001(17) 0.0292(17) -0.0155(19)
C14 0.062(3) 0.062(3) 0.057(3) -0.0132(15) 0.0061(17) -0.0003(15)
C42 0.086(3) 0.059(2) 0.129(4) 0.001(2) 0.045(3) -0.020(2)
C29 0.080(2) 0.068(2) 0.089(3) -0.0071(19) 0.044(2) -0.031(2)
C45 0.064(2) 0.060(2) 0.099(3) 0.0023(17) 0.0371(19) -0.008(2)
C6 0.0642(11) 0.0714(19) 0.0527(14) 0.0193(8) 0.0067(7) -0.0112(10)
C40 0.0412(14) 0.0582(19) 0.0584(17) 0.0009(13) 0.0111(12) -0.0105(15)
C28 0.061(2) 0.076(3) 0.104(3) 0.0056(18) 0.031(2) -0.031(2)
C3 0.0629(19) 0.0454(18) 0.0682(19) -0.0058(15) 0.0088(15) 0.0147(15)
C18 0.066(3) 0.063(3) 0.058(3) -0.0140(16) 0.0040(16) -0.0002(14)
C15 0.070(4) 0.069(3) 0.062(4) -0.0210(16) 0.0006(17) 0.0048(16)
C16 0.067(3) 0.065(3) 0.060(4) -0.0160(17) 0.0029(17) 0.0010(15)
C44 0.079(3) 0.069(3) 0.134(4) -0.000(2) 0.054(3) 0.008(3)
C17 0.078(4) 0.070(4) 0.062(3) -0.0230(19) -0.0023(17) 0.0045(15)
C43 0.085(3) 0.054(2) 0.153(4) -0.001(2) 0.039(3) 0.003(3)
C30 0.0673(19) 0.059(2) 0.0588(17) -0.0200(16) 0.0302(15) -0.0141(15)
C34 0.0518(16) 0.064(2) 0.0548(17) 0.0091(15) 0.0132(13) -0.0075(16)
C39 0.088(3) 0.075(3) 0.072(2) 0.004(2) 0.022(2) 0.001(2)
C35 0.066(2) 0.103(3) 0.071(2) -0.002(2) -0.0071(18) 0.001(2)
C38 0.128(4) 0.103(4) 0.083(3) 0.024(3) 0.040(3) 0.026(3)
C19 0.062(3) 0.0530(18) 0.0466(14) -0.0095(10) 0.0137(9) -0.0093(8)
C24 0.080(3) 0.057(3) 0.066(3) 0.0005(16) 0.0330(15) 0.0011(14)
C36 0.090(3) 0.153(5) 0.073(3) 0.007(3) -0.019(2) -0.002(3)
C37 0.123(4) 0.155(6) 0.068(3) 0.047(4) 0.011(3) 0.021(3)
C20 0.106(4) 0.086(3) 0.085(3) 0.0295(18) 0.0484(18) 0.0235(16)
C21 0.155(5) 0.112(4) 0.113(3) 0.057(2) 0.083(2) 0.0492(18)
C23 0.120(4) 0.075(4) 0.088(3) 0.021(2) 0.059(2) 0.0212(18)
C22 0.116(5) 0.070(4) 0.082(3) 0.017(2) 0.049(2) 0.0135(17)
C31 0.096(3) 0.079(3) 0.061(2) -0.023(2) 0.0304(19) -0.0163(19)
C10 0.0761(16) 0.082(3) 0.080(2) 0.0008(11) 0.0067(10) -0.0307(15)
C11 0.0652(15) 0.152(4) 0.074(2) 0.0129(13) 0.0219(9) -0.035(2)
C32 0.093(3) 0.132(5) 0.166(5) 0.044(3) 0.028(3) -0.058(4)
Cl3 0.0798(6) 0.0759(6) 0.0847(6) 0.0120(5) -0.0127(5) 0.0015(5)
C13A 0.043(3) 0.049(2) 0.045(2) 0.0024(12) 0.0150(12) -0.0085(10)
C14A 0.061(5) 0.064(4) 0.052(3) -0.014(2) 0.0028(19) 0.0014(17)
C18A 0.086(7) 0.061(6) 0.054(3) -0.021(3) -0.005(2) 0.0039(18)
C15A 0.078(6) 0.072(3) 0.057(4) -0.025(2) -0.010(2) 0.010(2)
C16A 0.067(5) 0.058(4) 0.055(4) -0.014(2) -0.005(2) 0.0059(19)
C17A 0.096(6) 0.067(5) 0.059(4) -0.029(3) -0.016(2) 0.0122(19)
C19A 0.054(3) 0.048(2) 0.0471(18) -0.0031(13) 0.0153(11) -0.0090(10)
C24A 0.076(4) 0.063(5) 0.069(3) 0.013(2) 0.0370(18) 0.0078(19)
C20A 0.070(4) 0.071(4) 0.063(3) 0.016(2) 0.0306(17) 0.0095(18)
C21A 0.101(5) 0.093(5) 0.078(4) 0.040(3) 0.051(2) 0.028(2)
C23A 0.086(5) 0.057(5) 0.067(3) 0.015(2) 0.040(2) 0.0043(18)
C22A 0.098(5) 0.072(5) 0.077(4) 0.027(3) 0.049(2) 0.016(2)

loop_
_atom_type_symbol
_atom_type_scat_dispersion_real
_atom_type_scat_dispersion_imag
_atom_type_scat_Cromer_Mann_a1
_atom_type_scat_Cromer_Mann_a2
_atom_type_scat_Cromer_Mann_a3
_atom_type_scat_Cromer_Mann_a4
_atom_type_scat_Cromer_Mann_b1
_atom_type_scat_Cromer_Mann_b2
_atom_type_scat_Cromer_Mann_b3
_atom_type_scat_Cromer_Mann_b4
_atom_type_scat_Cromer_Mann_c
_atom_type_scat_source
_atom_type_scat_dispersion_source
C 0.01920 0.00962 2.31000 1.02000 1.58860 0.86500 20.84390 10.20750 0.56870 51.65120 0.215599998832 'International Tables Volume C Table 6.1.1.4 (pp. 500-502)' 'Henke, Gullikson and Davis, At. Data and Nucl. Data Tables, 1993, 54, 2'
Cl 0.36843 0.69943 11.46040 7.19640 6.25560 1.64550 0.01040 1.16620 18.51940 47.77840 -9.55739974976 'International Tables Volume C Table 6.1.1.4 (pp. 500-502)' 'Henke, Gullikson and Davis, At. Data and Nucl. Data Tables, 1993, 54, 2'
H 0.00000 0.00000 0.49300 0.32291 0.14019 0.04081 10.51090 26.12570 3.14236 57.79970 0.0030380000826 'International Tables Volume C Table 6.1.1.4 (pp. 500-502)' 'Henke, Gullikson and Davis, At. Data and Nucl. Data Tables, 1993, 54, 2'
N 0.03256 0.01839 12.21260 3.13220 2.01250 1.16630 0.00570 9.89330 28.99750 0.58260 -11.5290002823 'International Tables Volume C Table 6.1.1.4 (pp. 500-502)' 'Henke, Gullikson and Davis, At. Data and Nucl. Data Tables, 1993, 54, 2'
Sb -0.01665 5.67271 19.64180 19.04550 5.03710 2.68270 5.30340 0.46070 27.90740 75.28250 4.59089994431 'International Tables Volume C Table 6.1.1.4 (pp. 500-502)' 'Henke, Gullikson and Davis, At. Data and Nucl. Data Tables, 1993, 54, 2'
Se -0.79210 1.18296 17.00060 5.81960 3.97310 4.35430 2.40980 0.27260 15.23720 43.81630 2.84089994431 'International Tables Volume C Table 6.1.1.4 (pp. 500-502)' 'Henke, Gullikson and Davis, At. Data and Nucl. Data Tables, 1993, 54, 2'

loop_
_geom_angle_atom_site_label_1
_geom_angle_atom_site_label_2
_geom_angle_atom_site_label_3
_geom_angle
_geom_angle_site_symmetry_1
_geom_angle_site_symmetry_3
_geom_angle_publ_flag
Cl2 Sb1 Se1 167.96(3) . . ?
Cl1 Sb1 Se1 79.11(2) . . ?
Cl1 Sb1 Cl2 88.88(3) . . ?
Cl3 Sb1 Se1 89.49(3) . . ?
Cl3 Sb1 Cl2 90.68(3) . . ?
Cl3 Sb1 Cl1 94.48(4) . . ?
C1 Se1 Sb1 106.74(8) . . ?
N1 C1 Se1 129.0(2) . . ?
N2 C1 Se1 124.73(19) . . ?
N2 C1 N1 106.2(2) . . ?
C25 N1 C1 125.5(2) . . ?
C2 N1 C1 108.8(2) . . ?
C2 N1 C25 125.7(2) . . ?
C4 N2 C1 124.5(2) . . ?
C3 N2 C1 109.8(2) . . ?
C3 N2 C4 125.4(2) . . ?
C33 C26 C25 121.5(3) . . ?
C27 C26 C25 117.2(3) . . ?
C27 C26 C33 121.2(3) . . ?
C26 C25 N1 118.4(2) . . ?
C30 C25 N1 118.8(3) . . ?
C30 C25 C26 122.8(3) . . ?
C9 C4 N2 119.6(2) . . ?
C5 C4 N2 117.6(2) . . ?
C5 C4 C9 122.8(3) . . ?
C9 C12 C13 114.4(7) . . ?
C19 C12 C13 115.0(7) . . ?
C19 C12 C9 112.5(4) . . ?
C13A C12 C13 4.6(13) . . ?
C13A C12 C9 109.9(8) . . ?
C13A C12 C19 119.0(8) . . ?
C19A C12 C13 109.4(7) . . ?
C19A C12 C9 108.2(5) . . ?
C19A C12 C19 11.6(6) . . ?
C19A C12 C13A 112.8(9) . . ?
C3 C2 N1 108.3(3) . . ?
C14 C13 C12 121.4(10) . . ?
C18 C13 C12 121.7(12) . . ?
C18 C13 C14 116.9(11) . . ?
C12 C9 C4 120.7(2) . . ?
C8 C9 C4 117.0(3) . . ?
C8 C9 C12 122.2(2) . . ?
C40 C33 C26 112.2(2) . . ?
C34 C33 C26 111.5(2) . . ?
C34 C33 C40 112.8(2) . . ?
C7 C8 C9 122.2(3) . . ?
C28 C27 C26 121.8(3) . . ?
C6 C7 C8 118.6(3) . . ?
C11 C7 C8 120.2(3) . . ?
C11 C7 C6 121.2(3) . . ?
C6 C5 C4 117.4(3) . . ?
C10 C5 C4 122.0(3) . . ?
C10 C5 C6 120.5(3) . . ?
C40 C41 C42 121.5(3) . . ?
C15 C14 C13 121.3(8) . . ?
C43 C42 C41 120.3(4) . . ?
C30 C29 C28 122.2(3) . . ?
C44 C45 C40 120.6(3) . . ?
C5 C6 C7 122.0(3) . . ?
C41 C40 C33 120.1(3) . . ?
C45 C40 C33 122.2(3) . . ?
C45 C40 C41 117.7(3) . . ?
C29 C28 C27 118.8(3) . . ?
C32 C28 C27 119.6(4) . . ?
C32 C28 C29 121.6(4) . . ?
C2 C3 N2 106.9(3) . . ?
C17 C18 C13 121.9(11) . . ?
C16 C15 C14 118.9(7) . . ?
C17 C16 C15 119.9(7) . . ?
C43 C44 C45 120.2(4) . . ?
C16 C17 C18 120.9(8) . . ?
C44 C43 C42 119.7(4) . . ?
C29 C30 C25 117.2(3) . . ?
C31 C30 C25 122.3(3) . . ?
C31 C30 C29 120.4(3) . . ?
C39 C34 C33 119.7(3) . . ?
C35 C34 C33 121.7(3) . . ?
C35 C34 C39 118.6(3) . . ?
C38 C39 C34 121.8(4) . . ?
C36 C35 C34 119.2(4) . . ?
C37 C38 C39 119.1(5) . . ?
C24 C19 C12 121.4(7) . . ?
C20 C19 C12 120.3(7) . . ?
C20 C19 C24 118.2(8) . . ?
C23 C24 C19 120.7(8) . . ?
C37 C36 C35 121.0(5) . . ?
C36 C37 C38 120.4(5) . . ?
C21 C20 C19 121.3(8) . . ?
C22 C21 C20 120.1(9) . . ?
C22 C23 C24 120.4(7) . . ?
C23 C22 C21 119.3(8) . . ?
C14A C13A C12 116.0(12) . . ?
C18A C13A C12 123.9(14) . . ?
C18A C13A C14A 119.3(14) . . ?
C15A C14A C13A 121.1(10) . . ?
C17A C18A C13A 119.0(12) . . ?
C16A C15A C14A 120.4(9) . . ?
C17A C16A C15A 120.6(9) . . ?
C16A C17A C18A 119.1(9) . . ?
C24A C19A C12 121.4(8) . . ?
C20A C19A C12 122.9(8) . . ?
C20A C19A C24A 115.7(9) . . ?
C23A C24A C19A 126.1(9) . . ?
C21A C20A C19A 121.7(9) . . ?
C22A C21A C20A 119.8(9) . . ?
C22A C23A C24A 115.1(8) . . ?
C23A C22A C21A 121.6(9) . . ?

loop_
_geom_bond_atom_site_label_1
_geom_bond_atom_site_label_2
_geom_bond_distance
_geom_bond_site_symmetry_2
_geom_bond_publ_flag
Sb1 Se1 2.9332(4) . ?
Sb1 Cl2 2.5225(9) . ?
Sb1 Cl1 2.3594(8) . ?
Sb1 Cl3 2.3670(9) . ?
Se1 C1 1.847(3) . ?
C1 N1 1.355(3) . ?
C1 N2 1.359(3) . ?
N1 C25 1.438(4) . ?
N1 C2 1.388(4) . ?
N2 C4 1.450(3) . ?
N2 C3 1.383(4) . ?
C26 C25 1.395(4) . ?
C26 C33 1.526(4) . ?
C26 C27 1.390(4) . ?
C25 C30 1.387(4) . ?
C4 C9 1.393(4) . ?
C4 C5 1.391(4) . ?
C12 C13 1.540(13) . ?
C12 C9 1.526(4) . ?
C12 C19 1.459(9) . ?
C12 C13A 1.513(17) . ?
C12 C19A 1.582(11) . ?
C2 C3 1.333(4) . ?
C13 C14 1.390(15) . ?
C13 C18 1.388(15) . ?
C9 C8 1.384(4) . ?
C33 C40 1.526(4) . ?
C33 C34 1.536(4) . ?
C8 C7 1.388(4) . ?
C27 C28 1.383(5) . ?
C7 C6 1.377(5) . ?
C7 C11 1.512(4) . ?
C5 C6 1.387(4) . ?
C5 C10 1.500(4) . ?
C41 C42 1.375(5) . ?
C41 C40 1.375(4) . ?
C14 C15 1.412(11) . ?
C42 C43 1.350(6) . ?
C29 C28 1.375(5) . ?
C29 C30 1.390(5) . ?
C45 C40 1.383(4) . ?
C45 C44 1.381(5) . ?
C28 C32 1.524(5) . ?
C18 C17 1.363(12) . ?
C15 C16 1.376(10) . ?
C16 C17 1.363(11) . ?
C44 C43 1.372(6) . ?
C30 C31 1.500(5) . ?
C34 C39 1.370(5) . ?
C34 C35 1.385(5) . ?
C39 C38 1.374(5) . ?
C35 C36 1.393(6) . ?
C38 C37 1.372(7) . ?
C19 C24 1.377(10) . ?
C19 C20 1.346(11) . ?
C24 C23 1.365(10) . ?
C36 C37 1.346(7) . ?
C20 C21 1.400(11) . ?
C21 C22 1.330(11) . ?
C23 C22 1.380(11) . ?
C13A C14A 1.379(19) . ?
C13A C18A 1.373(18) . ?
C14A C15A 1.352(14) . ?
C18A C17A 1.440(16) . ?
C15A C16A 1.382(11) . ?
C16A C17A 1.343(13) . ?
C19A C24A 1.365(12) . ?
C19A C20A 1.398(12) . ?
C24A C23A 1.384(13) . ?
C20A C21A 1.366(12) . ?
C21A C22A 1.380(12) . ?
C23A C22A 1.397(13) . ?

loop_
_restr_equal_distance_atom_site_label_1
_restr_equal_distance_atom_site_label_2
_restr_equal_distance_site_symmetry_2
_restr_equal_distance_class_id
C12 C13 1 2
C12 C14 1 21
C12 C18 1 22
C12 C19 1 3
C12 C24 1 23
C12 C20 1 25
C12 C13A 1 2
C12 C14A 1 21
C12 C18A 1 22
C12 C19A 1 3
C12 C24A 1 23
C12 C20A 1 25
C13 C14 1 4
C13 C18 1 5
C13 C15 1 26
C13 C17 1 27
C14 C18 1 28
C14 C15 1 6
C14 C16 1 29
C18 C16 1 30
C18 C17 1 7
C15 C16 1 8
C15 C17 1 10
C16 C17 1 9
C19 C24 1 11
C19 C20 1 12
C19 C21 1 17
C19 C23 1 13
C24 C20 1 19
C24 C23 1 14
C24 C22 1 20
C20 C21 1 15
C20 C22 1 1
C21 C23 1 24
C21 C22 1 16
C23 C22 1 18
C13A C14A 1 4
C13A C18A 1 5
C13A C15A 1 26
C13A C17A 1 27
C14A C18A 1 28
C14A C15A 1 6
C14A C16A 1 29
C18A C16A 1 30
C18A C17A 1 7
C15A C16A 1 8
C15A C17A 1 10
C16A C17A 1 9
C19A C24A 1 11
C19A C20A 1 12
C19A C21A 1 17
C19A C23A 1 13
C24A C20A 1 19
C24A C23A 1 14
C24A C22A 1 20
C20A C21A 1 15
C20A C22A 1 1
C21A C23A 1 24
C21A C22A 1 16
C23A C22A 1 18

loop_
_restr_equal_distance_class_class_id
_restr_equal_distance_class_target_weight_param
_restr_equal_distance_class_average
_restr_equal_distance_class_esd
_restr_equal_distance_class_diff_max
1 0.0400 2.3710 0.0047 0.0047
2 0.0200 1.5265 0.0136 0.0136
3 0.0200 1.5206 0.0612 0.0612
4 0.0200 1.3844 0.0053 0.0053
5 0.0200 1.3806 0.0074 0.0074
6 0.0200 1.3820 0.0304 0.0304
7 0.0200 1.4017 0.0383 0.0383
8 0.0200 1.3793 0.0032 0.0032
9 0.0200 1.3528 0.0098 0.0098
10 0.0400 2.3692 0.0013 0.0013
11 0.0200 1.3707 0.0061 0.0061
12 0.0200 1.3716 0.0259 0.0259
13 0.0400 2.4164 0.0340 0.0340
14 0.0200 1.3747 0.0095 0.0095
15 0.0200 1.3833 0.0171 0.0171
16 0.0200 1.3551 0.0251 0.0251
17 0.0400 2.4035 0.0103 0.0103
18 0.0200 1.3887 0.0082 0.0082
19 0.0400 2.3371 0.0011 0.0011
20 0.0400 2.3645 0.0178 0.0178
21 0.0400 2.5049 0.0509 0.0509
22 0.0400 2.5529 0.0053 0.0053
23 0.0400 2.5232 0.0490 0.0490
24 0.0400 2.3816 0.0422 0.0422
25 0.0400 2.5261 0.0920 0.0920
26 0.0400 2.4102 0.0319 0.0319
27 0.0400 2.4148 0.0100 0.0100
28 0.0400 2.3708 0.0039 0.0039
29 0.0400 2.3870 0.0147 0.0147
30 0.0400 2.3859 0.0139 0.0139

loop_
_restr_U_iso_atom_site_label
_restr_U_iso_weight_param
C20 0.0100
C21 0.0100

loop_
_smtbx_masks_void_nr
_smtbx_masks_void_average_x
_smtbx_masks_void_average_y
_smtbx_masks_void_average_z
_smtbx_masks_void_volume
_smtbx_masks_void_count_electrons
_smtbx_masks_void_content
1 -0.551 0.000 0.500 484.1 103.8 '2 toluene'
2 -0.301 0.500 0.000 484.1 103.8 '2 toluene'

loop_
_restr_rigu_atom_site_label_1
_restr_rigu_atom_site_label_2
_restr_rigu_target_weight_param
_restr_rigu_u13_diff
_restr_rigu_u23_diff
_restr_rigu_u33_diff
C4 C12 0.001000 -0.000160 -0.002131 0.002110
C4 C9 0.001000 -0.001215 -0.000953 0.000720
C4 C8 0.001000 -0.008325 0.000218 0.000424
C4 C5 0.001000 0.000453 0.001200 0.001200
C4 C6 0.001000 0.003357 0.007231 -0.004091
C4 C10 0.001000 -0.001988 -0.000824 -0.005661
C12 C13 0.001000 0.000996 -0.000178 -0.000710
C12 C13 0.001000 0.000996 -0.000178 -0.000710
C12 C9 0.001000 -0.000567 0.000813 0.000434
C12 C9 0.001000 -0.000567 0.000813 0.000434
C12 C9 0.001000 -0.000567 0.000813 0.000434
C12 C8 0.001000 -0.001037 -0.001717 -0.002274
C12 C14 0.001000 -0.001104 -0.000120 -0.001014
C12 C14 0.001000 -0.001104 -0.000120 -0.001014
C12 C18 0.001000 0.002029 -0.001223 -0.002107
C12 C18 0.001000 0.002029 -0.001223 -0.002107
C12 C19 0.001000 0.000234 0.000029 0.000139
C12 C19 0.001000 0.000234 0.000029 0.000139
C12 C24 0.001000 -0.006955 -0.001532 -0.003480
C12 C24 0.001000 -0.006955 -0.001532 -0.003480
C12 C20 0.001000 0.003621 -0.002043 -0.005367
C12 C20 0.001000 0.003621 -0.002043 -0.005367
C12 C13A 0.001000 -0.000740 -0.000044 -0.000862
C12 C14A 0.001000 0.000542 0.000635 -0.000657
C12 C18A 0.001000 0.007763 -0.005058 -0.001406
C12 C19A 0.001000 0.000432 -0.001554 0.000941
C12 C24A 0.001000 -0.001387 -0.004386 -0.000952
C12 C20A 0.001000 0.001493 -0.003830 -0.000960
C13 C9 0.001000 -0.000453 -0.000997 -0.001902
C13 C9 0.001000 -0.000453 -0.000997 -0.001902
C13 C14 0.001000 0.000298 -0.000092 -0.000263
C13 C14 0.001000 0.000298 -0.000092 -0.000263
C13 C18 0.001000 0.000539 -0.000462 0.000004
C13 C18 0.001000 0.000539 -0.000462 0.000004
C13 C15 0.001000 -0.000784 -0.000256 -0.000237
C13 C15 0.001000 -0.000784 -0.000256 -0.000237
C13 C17 0.001000 0.001553 -0.001268 -0.001203
C13 C17 0.001000 0.001553 -0.001268 -0.001203
C13 C19 0.001000 -0.003895 -0.000826 0.001098
C13 C19 0.001000 -0.003895 -0.000826 0.001098
C9 C8 0.001000 -0.001571 -0.000861 -0.000069
C9 C7 0.001000 0.001441 0.003585 -0.004312
C9 C5 0.001000 -0.006850 -0.002017 -0.004422
C9 C19 0.001000 0.000591 0.000031 -0.001275
C9 C19 0.001000 0.000591 0.000031 -0.001275
C9 C13A 0.001000 0.000137 0.000063 0.002158
C9 C19A 0.001000 0.006472 -0.001937 -0.001587
C8 C7 0.001000 -0.002774 -0.000288 0.000823
C8 C6 0.001000 -0.010335 -0.003100 -0.004126
C8 C11 0.001000 0.002775 -0.001206 -0.005332
C7 C5 0.001000 -0.011531 -0.002510 -0.001921
C7 C6 0.001000 -0.005091 -0.001053 -0.000862
C7 C11 0.001000 -0.001857 0.001520 0.001132
C5 C6 0.001000 -0.003275 0.002112 0.001022
C5 C10 0.001000 -0.004549 0.000110 -0.000991
C14 C18 0.001000 0.000245 0.000723 -0.000112
C14 C18 0.001000 0.000245 0.000723 -0.000112
C14 C15 0.001000 -0.000013 0.000140 0.000155
C14 C15 0.001000 -0.000013 0.000140 0.000155
C14 C16 0.001000 0.000657 -0.000512 -0.000396
C14 C16 0.001000 0.000657 -0.000512 -0.000396
C6 C10 0.001000 -0.017429 -0.004693 -0.004971
C6 C11 0.001000 -0.015890 0.005949 0.000467
C18 C16 0.001000 -0.000884 -0.000546 0.000117
C18 C16 0.001000 -0.000884 -0.000546 0.000117
C18 C17 0.001000 0.000446 -0.000117 -0.000097
C18 C17 0.001000 0.000446 -0.000117 -0.000097
C15 C16 0.001000 -0.000108 0.000283 0.000157
C15 C16 0.001000 -0.000108 0.000283 0.000157
C15 C17 0.001000 0.000970 0.000745 -0.000314
C15 C17 0.001000 0.000970 0.000745 -0.000314
C16 C17 0.001000 0.000157 0.000448 0.000075
C16 C17 0.001000 0.000157 0.000448 0.000075
C19 C24 0.001000 -0.000222 0.000378 0.000647
C19 C24 0.001000 -0.000222 0.000378 0.000647
C19 C20 0.001000 0.000555 -0.000174 0.000942
C19 C20 0.001000 0.000555 -0.000174 0.000942
C19 C21 0.001000 -0.000066 -0.004049 -0.003591
C19 C21 0.001000 -0.000066 -0.004049 -0.003591
C19 C23 0.001000 -0.004487 0.000157 -0.002850
C19 C23 0.001000 -0.004487 0.000157 -0.002850
C24 C20 0.001000 -0.004723 -0.004097 -0.002214
C24 C20 0.001000 -0.004723 -0.004097 -0.002214
C24 C23 0.001000 -0.001054 -0.000113 0.000177
C24 C23 0.001000 -0.001054 -0.000113 0.000177
C24 C22 0.001000 0.000630 -0.003159 -0.002117
C24 C22 0.001000 0.000630 -0.003159 -0.002117
C20 C21 0.001000 0.000137 -0.000477 -0.000249
C20 C21 0.001000 0.000137 -0.000477 -0.000249
C20 C22 0.001000 -0.003942 0.000728 -0.001160
C20 C22 0.001000 -0.003942 0.000728 -0.001160
C21 C23 0.001000 -0.004236 0.001875 0.001729
C21 C23 0.001000 -0.004236 0.001875 0.001729
C21 C22 0.001000 -0.000514 0.000199 0.000960
C21 C22 0.001000 -0.000514 0.000199 0.000960
C23 C22 0.001000 0.000906 0.000442 0.001124
C23 C22 0.001000 0.000906 0.000442 0.001124
C13A C14A 0.001000 -0.000597 0.000438 -0.000484
C13A C18A 0.001000 -0.000554 -0.000537 -0.000177
C13A C15A 0.001000 -0.000629 0.001640 0.000040
C13A C17A 0.001000 0.003175 -0.002492 -0.000263
C13A C19A 0.001000 -0.002121 -0.001884 0.001840
C14A C18A 0.001000 -0.000312 -0.001672 0.000940
C14A C15A 0.001000 0.000191 0.000273 -0.000377
C14A C16A 0.001000 0.001912 -0.001058 0.000643
C18A C16A 0.001000 -0.001158 0.000629 0.001218
C18A C17A 0.001000 0.000909 -0.000657 -0.000283
C15A C16A 0.001000 -0.000129 -0.000255 -0.000201
C15A C17A 0.001000 -0.000199 -0.001997 0.000513
C16A C17A 0.001000 0.000496 0.000203 -0.000065
C19A C24A 0.001000 0.000001 -0.000781 -0.000161
C19A C20A 0.001000 -0.000762 -0.000535 0.000331
C19A C21A 0.001000 -0.000238 -0.006923 -0.001814
C19A C23A 0.001000 0.000016 -0.000117 -0.001258
C24A C20A 0.001000 -0.000009 -0.004612 0.001168
C24A C23A 0.001000 -0.000103 -0.000290 0.000240
C24A C22A 0.001000 0.000228 -0.005657 -0.000803
C20A C21A 0.001000 0.000224 -0.000708 -0.000295
C20A C22A 0.001000 -0.000790 0.000808 -0.001616
C21A C23A 0.001000 -0.001289 0.002685 0.000917
C21A C22A 0.001000 -0.000762 -0.000851 0.000474
C23A C22A 0.001000 -0.000808 -0.001471 -0.000735
